data_7108086
loop_
_publ_author_name
'Wei Zhao'
'Wei-Guang Wang'
'Xiao-Nian Li'
'Xue Du'
'Rui Zhan'
'Juan Zou'
'Yan Li'
'Hai-Bo Zhang'
'Fei He'
'Jian-Xin Pu'
'Han-Dong Sun'

_publ_section_title
;
 Neoadenoloside A, a highly functionalized diterpene C-glycoside, from
 Isodon adenolomus
;
_journal_name_full Chem.Commun.
_journal_page_first 7723
_journal_paper_doi 10.1039/c2cc33656a
_journal_volume 48
_journal_year 2012
_chemical_absolute_configuration ad
_chemical_formula_moiety 'C28 H38 O12, C5 H5 N'
_chemical_formula_sum 'C33 H43 N O12'
_chemical_formula_weight 645.68
_chemical_name_systematic
;
?
;
_space_group_IT_number 92
_symmetry_cell_setting tetragonal
_symmetry_space_group_name_Hall 'P 4abw 2nw'
_symmetry_space_group_name_H-M 'P 41 21 2'
_atom_sites_solution_hydrogens geom
_atom_sites_solution_primary direct
_atom_sites_solution_secondary difmap
_audit_creation_method SHELXL-97
_cell_angle_alpha 90.00
_cell_angle_beta 90.00
_cell_angle_gamma 90.00
_cell_formula_units_Z 8
_cell_length_a 11.6541(2)
_cell_length_b 11.6541(2)
_cell_length_c 43.9234(8)
_cell_measurement_reflns_used 9827
_cell_measurement_temperature 100(2)
_cell_measurement_theta_max 68.92
_cell_measurement_theta_min 3.92
_cell_volume 5965.59(18)
_computing_cell_refinement 'Bruker SAINT'
_computing_data_collection 'Bruker APEX2'
_computing_data_reduction 'Bruker SAINT'
_computing_molecular_graphics 'Bruker SHELXTL'
_computing_publication_material 'Bruker SHELXTL'
_computing_structure_refinement 'SHELXL-97 (Sheldrick, 2008)'
_computing_structure_solution 'SHELXS-97 (Sheldrick, 2008)'
_diffrn_ambient_temperature 100(2)
_diffrn_measured_fraction_theta_full 0.985
_diffrn_measured_fraction_theta_max 0.985
_diffrn_measurement_device_type 'Bruker APEX-II CCD'
_diffrn_measurement_method '\f and \w scans'
_diffrn_radiation_monochromator graphite
_diffrn_radiation_source 'fine-focus sealed tube'
_diffrn_radiation_type CuK\a
_diffrn_radiation_wavelength 1.54178
_diffrn_reflns_av_R_equivalents 0.0336
_diffrn_reflns_av_sigmaI/netI 0.0165
_diffrn_reflns_limit_h_max 12
_diffrn_reflns_limit_h_min -13
_diffrn_reflns_limit_k_max 13
_diffrn_reflns_limit_k_min -14
_diffrn_reflns_limit_l_max 50
_diffrn_reflns_limit_l_min -52
_diffrn_reflns_number 44905
_diffrn_reflns_theta_full 69.69
_diffrn_reflns_theta_max 69.69
_diffrn_reflns_theta_min 3.92
_exptl_absorpt_coefficient_mu 0.914
_exptl_absorpt_correction_type none
_exptl_absorpt_process_details none
_exptl_crystal_colour colourless
_exptl_crystal_density_diffrn 1.438
_exptl_crystal_density_method 'not measured'
_exptl_crystal_description block
_exptl_crystal_F_000 2752
_exptl_crystal_size_max 0.25
_exptl_crystal_size_mid 0.25
_exptl_crystal_size_min 0.25
_refine_diff_density_max 0.220
_refine_diff_density_min -0.159
_refine_diff_density_rms 0.035
_refine_ls_abs_structure_details 'Flack H D (1983), Acta Cryst. A39, 876-881'
_refine_ls_abs_structure_Flack 0.07(11)
_refine_ls_extinction_coef 0.00022(4)
_refine_ls_extinction_expression Fc^*^=kFc[1+0.001xFc^2^\l^3^/sin(2\q)]^-1/4^
_refine_ls_extinction_method SHELXL
_refine_ls_goodness_of_fit_ref 1.070
_refine_ls_hydrogen_treatment constr
_refine_ls_matrix_type full
_refine_ls_number_parameters 424
_refine_ls_number_reflns 5504
_refine_ls_number_restraints 0
_refine_ls_restrained_S_all 1.070
_refine_ls_R_factor_all 0.0279
_refine_ls_R_factor_gt 0.0279
_refine_ls_shift/su_max 0.001
_refine_ls_shift/su_mean 0.000
_refine_ls_structure_factor_coef Fsqd
_refine_ls_weighting_details 'calc w=1/[\s^2^(Fo^2^)+(0.0343P)^2^+2.0351P] where P=(Fo^2^+2Fc^2^)/3'
_refine_ls_weighting_scheme calc
_refine_ls_wR_factor_gt 0.0715
_refine_ls_wR_factor_ref 0.0715
_reflns_number_gt 5493
_reflns_number_total 5504
_reflns_threshold_expression >2sigma(I)
_cod_data_source_file c2cc33656a.txt
_cod_data_source_block cu_szia_104e_0m
_cod_database_code 7108086

loop_
_symmetry_equiv_pos_as_xyz
'x, y, z'
'-y+1/2, x+1/2, z+1/4'
'y+1/2, -x+1/2, z+3/4'
'x+1/2, -y+1/2, -z+3/4'
'-x+1/2, y+1/2, -z+1/4'
'-x, -y, z+1/2'
'y, x, -z'
'-y, -x, -z+1/2'

loop_
_atom_site_label
_atom_site_type_symbol
_atom_site_fract_x
_atom_site_fract_y
_atom_site_fract_z
_atom_site_U_iso_or_equiv
_atom_site_adp_type
_atom_site_occupancy
_atom_site_symmetry_multiplicity
_atom_site_calc_flag
_atom_site_refinement_flags
O1 O 0.38755(9) 1.15187(9) 0.03110(2) 0.0210(2) Uani 1 1 d .
O1'' O 0.26876(9) 1.05769(9) -0.00051(2) 0.0246(2) Uani 1 1 d .
O6 O 0.88157(9) 1.10048(9) 0.00432(2) 0.0200(2) Uani 1 1 d .
H6 H 0.9487 1.1266 0.0034 0.030 Uiso 1 1 calc R
O20 O 0.71360(8) 1.26349(8) 0.05946(2) 0.0191(2) Uani 1 1 d .
O14 O 0.84234(9) 0.90537(8) 0.03598(2) 0.0209(2) Uani 1 1 d .
H14 H 0.8644 0.9605 0.0251 0.031 Uiso 1 1 calc R
O15 O 0.60603(9) 0.70043(9) 0.12177(2) 0.0233(2) Uani 1 1 d .
O4' O 0.66916(9) 0.56311(9) 0.09107(2) 0.0236(2) Uani 1 1 d .
O6' O 0.99488(9) 0.56205(9) 0.05317(2) 0.0245(2) Uani 1 1 d .
O2' O 1.00334(9) 0.75381(9) 0.05804(2) 0.0226(2) Uani 1 1 d .
H2' H 0.9605 0.7952 0.0473 0.034 Uiso 1 1 calc R
O5' O 0.89793(9) 0.54554(8) 0.11271(2) 0.0212(2) Uani 1 1 d .
O3' O 0.78158(10) 0.68171(9) 0.03119(2) 0.0234(2) Uani 1 1 d .
H3' H 0.7930 0.7509 0.0268 0.035 Uiso 1 1 calc R
O7 O 0.89385(8) 1.18693(8) 0.06481(2) 0.0197(2) Uani 1 1 d .
H7 H 0.8859 1.1804 0.0837 0.030 Uiso 1 1 calc R
N1S N 0.25187(16) 1.03241(15) 0.12288(4) 0.0439(4) Uani 1 1 d .
C1S C 0.31789(17) 0.93918(18) 0.12529(4) 0.0397(4) Uani 1 1 d .
H1S H 0.3951 0.9439 0.1185 0.048 Uiso 1 1 calc R
C2S C 0.27997(17) 0.83676(18) 0.13711(5) 0.0427(4) Uani 1 1 d .
H2S H 0.3302 0.7727 0.1385 0.051 Uiso 1 1 calc R
C3S C 0.16776(17) 0.82836(16) 0.14701(4) 0.0395(4) Uani 1 1 d .
H3S H 0.1394 0.7589 0.1555 0.047 Uiso 1 1 calc R
C4S C 0.09843(16) 0.92257(16) 0.14434(4) 0.0354(4) Uani 1 1 d .
H4S H 0.0206 0.9196 0.1508 0.042 Uiso 1 1 calc R
C5S C 0.14325(18) 1.02154(18) 0.13225(4) 0.0413(4) Uani 1 1 d .
H5S H 0.0941 1.0862 0.1304 0.050 Uiso 1 1 calc R
C6' C 0.95537(14) 0.45452(13) 0.06564(3) 0.0243(3) Uani 1 1 d .
H6'1 H 1.0191 0.4155 0.0764 0.029 Uiso 1 1 calc R
H6'2 H 0.9286 0.4038 0.0490 0.029 Uiso 1 1 calc R
C5' C 0.85809(14) 0.47728(12) 0.08765(3) 0.0223(3) Uani 1 1 d .
H5' H 0.8265 0.4030 0.0953 0.027 Uiso 1 1 calc R
C4' C 0.76540(13) 0.54330(13) 0.07101(3) 0.0208(3) Uani 1 1 d .
H4' H 0.7400 0.4998 0.0526 0.025 Uiso 1 1 calc R
C3' C 0.81270(13) 0.66216(12) 0.06168(3) 0.0184(3) Uani 1 1 d .
C16 C 0.76426(12) 0.74289(12) 0.08694(3) 0.0172(3) Uani 1 1 d .
C13 C 0.71135(12) 0.86041(12) 0.07821(3) 0.0172(3) Uani 1 1 d .
H13 H 0.6862 0.8952 0.0979 0.021 Uiso 1 1 calc R
C14 C 0.79507(12) 0.94899(12) 0.06413(3) 0.0175(3) Uani 1 1 d .
H14A H 0.8589 0.9643 0.0788 0.021 Uiso 1 1 calc R
C8 C 0.72687(12) 1.05852(12) 0.05929(3) 0.0168(3) Uani 1 1 d .
H8 H 0.6888 1.0746 0.0792 0.020 Uiso 1 1 calc R
C9 C 0.62821(12) 1.03889(12) 0.03644(3) 0.0168(3) Uani 1 1 d .
H9 H 0.6610 0.9945 0.0190 0.020 Uiso 1 1 calc R
C10 C 0.59303(12) 1.15788(12) 0.02374(3) 0.0180(3) Uani 1 1 d .
C1 C 0.47724(12) 1.15518(13) 0.00749(3) 0.0197(3) Uani 1 1 d .
H1 H 0.4722 1.0843 -0.0053 0.024 Uiso 1 1 calc R
C1'' C 0.28783(13) 1.10195(13) 0.02392(3) 0.0214(3) Uani 1 1 d .
C2'' C 0.20324(14) 1.10760(15) 0.04949(4) 0.0287(3) Uani 1 1 d .
H2'1 H 0.1661 1.1830 0.0496 0.043 Uiso 1 1 calc R
H2'2 H 0.2431 1.0957 0.0689 0.043 Uiso 1 1 calc R
H2'3 H 0.1451 1.0477 0.0468 0.043 Uiso 1 1 calc R
C2 C 0.45650(14) 1.25958(13) -0.01238(3) 0.0243(3) Uani 1 1 d .
H2A H 0.4520 1.3287 0.0007 0.029 Uiso 1 1 calc R
H2B H 0.3820 1.2510 -0.0230 0.029 Uiso 1 1 calc R
C3 C 0.55121(14) 1.27589(13) -0.03589(3) 0.0244(3) Uani 1 1 d .
H3A H 0.5334 1.3441 -0.0485 0.029 Uiso 1 1 calc R
H3B H 0.5531 1.2082 -0.0495 0.029 Uiso 1 1 calc R
C4 C 0.66954(13) 1.29154(12) -0.02137(3) 0.0213(3) Uani 1 1 d .
C5 C 0.68922(12) 1.18658(12) 0.00007(3) 0.0183(3) Uani 1 1 d .
H5 H 0.6920 1.1186 -0.0138 0.022 Uiso 1 1 calc R
C6 C 0.80591(12) 1.18695(12) 0.01650(3) 0.0183(3) Uani 1 1 d .
H6A H 0.8424 1.2636 0.0132 0.022 Uiso 1 1 calc R
C7 C 0.78897(12) 1.16996(12) 0.05067(3) 0.0176(3) Uani 1 1 d .
C20 C 0.59635(12) 1.24232(12) 0.05068(3) 0.0188(3) Uani 1 1 d .
H20A H 0.5592 1.3154 0.0448 0.023 Uiso 1 1 calc R
H20B H 0.5535 1.2098 0.0681 0.023 Uiso 1 1 calc R
C15 C 0.67159(12) 0.67031(12) 0.10199(3) 0.0182(3) Uani 1 1 d .
C2' C 0.94347(13) 0.65798(12) 0.06750(3) 0.0203(3) Uani 1 1 d .
C1' C 0.94519(12) 0.65369(12) 0.10235(3) 0.0192(3) Uani 1 1 d .
H1' H 1.0241 0.6668 0.1106 0.023 Uiso 1 1 calc R
C17 C 0.86451(12) 0.75158(12) 0.11055(3) 0.0183(3) Uani 1 1 d .
H17A H 0.9041 0.8265 0.1088 0.022 Uiso 1 1 calc R
H17B H 0.8353 0.7427 0.1316 0.022 Uiso 1 1 calc R
C12 C 0.60006(12) 0.84706(12) 0.05926(3) 0.0202(3) Uani 1 1 d .
H12A H 0.6189 0.8077 0.0399 0.024 Uiso 1 1 calc R
H12B H 0.5459 0.7976 0.0706 0.024 Uiso 1 1 calc R
C11 C 0.54066(12) 0.96099(12) 0.05195(3) 0.0199(3) Uani 1 1 d .
H11A H 0.4744 0.9477 0.0383 0.024 Uiso 1 1 calc R
H11B H 0.5124 0.9972 0.0709 0.024 Uiso 1 1 calc R
C18 C 0.76004(14) 1.28650(13) -0.04670(3) 0.0247(3) Uani 1 1 d .
H18A H 0.7549 1.2125 -0.0572 0.037 Uiso 1 1 calc R
H18B H 0.8367 1.2951 -0.0378 0.037 Uiso 1 1 calc R
H18C H 0.7463 1.3487 -0.0613 0.037 Uiso 1 1 calc R
C19 C 0.67840(14) 1.40980(13) -0.00608(3) 0.0254(3) Uani 1 1 d .
H19A H 0.6652 1.4699 -0.0213 0.038 Uiso 1 1 calc R
H19B H 0.7551 1.4191 0.0027 0.038 Uiso 1 1 calc R
H19C H 0.6206 1.4158 0.0100 0.038 Uiso 1 1 calc R

loop_
_atom_site_aniso_label
_atom_site_aniso_U_11
_atom_site_aniso_U_22
_atom_site_aniso_U_33
_atom_site_aniso_U_23
_atom_site_aniso_U_13
_atom_site_aniso_U_12
O1 0.0185(5) 0.0239(5) 0.0205(5) -0.0019(4) -0.0013(4) 0.0027(4)
O1'' 0.0253(6) 0.0231(5) 0.0253(5) -0.0034(4) -0.0038(4) -0.0002(4)
O6 0.0203(5) 0.0189(5) 0.0207(5) 0.0008(4) 0.0041(4) -0.0004(4)
O20 0.0204(5) 0.0166(5) 0.0204(5) -0.0042(4) -0.0002(4) 0.0002(4)
O14 0.0248(5) 0.0172(5) 0.0206(5) 0.0023(4) 0.0060(4) 0.0002(4)
O15 0.0230(5) 0.0273(5) 0.0196(5) 0.0034(4) 0.0034(4) -0.0003(4)
O4' 0.0231(5) 0.0198(5) 0.0280(5) -0.0006(4) 0.0025(4) -0.0058(4)
O6' 0.0277(6) 0.0186(5) 0.0270(5) 0.0001(4) 0.0081(4) 0.0023(4)
O2' 0.0207(5) 0.0198(5) 0.0275(5) 0.0048(4) 0.0037(4) -0.0014(4)
O5' 0.0282(6) 0.0163(5) 0.0191(5) 0.0012(4) -0.0004(4) -0.0016(4)
O3' 0.0334(6) 0.0225(5) 0.0144(5) 0.0007(4) -0.0027(4) 0.0002(4)
O7 0.0194(5) 0.0219(5) 0.0178(5) -0.0002(4) -0.0009(4) -0.0040(4)
N1S 0.0487(10) 0.0447(10) 0.0384(8) 0.0141(7) -0.0032(7) -0.0039(8)
C1S 0.0348(10) 0.0533(12) 0.0309(9) 0.0048(8) -0.0009(8) -0.0053(9)
C2S 0.0410(11) 0.0364(10) 0.0509(11) -0.0021(9) -0.0022(9) 0.0022(8)
C3S 0.0405(10) 0.0305(9) 0.0477(11) 0.0000(8) -0.0032(8) -0.0108(8)
C4S 0.0322(9) 0.0456(11) 0.0283(8) -0.0035(7) -0.0052(7) -0.0043(8)
C5S 0.0450(11) 0.0435(11) 0.0353(9) 0.0053(8) -0.0058(8) 0.0069(9)
C6' 0.0325(8) 0.0164(7) 0.0241(8) -0.0003(6) 0.0021(6) 0.0015(6)
C5' 0.0299(8) 0.0149(7) 0.0222(7) -0.0007(6) 0.0001(6) -0.0019(6)
C4' 0.0229(7) 0.0184(7) 0.0212(7) -0.0032(6) 0.0022(6) -0.0033(6)
C3' 0.0242(7) 0.0165(7) 0.0145(6) -0.0001(5) -0.0001(5) -0.0017(6)
C16 0.0191(7) 0.0168(7) 0.0156(6) -0.0004(5) 0.0003(5) -0.0012(5)
C13 0.0176(7) 0.0166(7) 0.0174(6) 0.0001(5) 0.0006(5) -0.0008(5)
C14 0.0168(6) 0.0180(7) 0.0176(6) 0.0009(5) -0.0001(5) -0.0025(5)
C8 0.0171(7) 0.0183(7) 0.0149(6) -0.0006(5) 0.0018(5) -0.0013(5)
C9 0.0171(7) 0.0167(7) 0.0168(6) -0.0020(5) -0.0004(5) 0.0005(5)
C10 0.0203(7) 0.0168(7) 0.0168(6) -0.0014(5) -0.0001(6) 0.0003(5)
C1 0.0203(7) 0.0200(7) 0.0189(7) -0.0014(6) -0.0009(5) 0.0023(5)
C1'' 0.0204(7) 0.0198(7) 0.0241(7) 0.0022(6) -0.0042(6) 0.0041(6)
C2'' 0.0224(8) 0.0372(9) 0.0265(8) -0.0012(7) -0.0007(6) 0.0006(7)
C2 0.0242(8) 0.0213(8) 0.0274(8) 0.0005(6) -0.0056(6) 0.0044(6)
C3 0.0325(8) 0.0200(7) 0.0206(7) 0.0039(6) -0.0053(6) 0.0013(6)
C4 0.0287(8) 0.0158(7) 0.0195(7) 0.0017(6) -0.0019(6) -0.0002(6)
C5 0.0232(7) 0.0149(7) 0.0170(6) -0.0020(5) 0.0008(5) -0.0001(5)
C6 0.0217(7) 0.0144(7) 0.0189(7) 0.0008(5) 0.0032(6) -0.0008(5)
C7 0.0183(7) 0.0154(7) 0.0190(7) -0.0013(5) -0.0006(5) 0.0006(5)
C20 0.0189(7) 0.0186(7) 0.0190(7) -0.0019(6) 0.0000(5) 0.0029(6)
C15 0.0181(7) 0.0187(7) 0.0178(7) 0.0028(5) -0.0024(5) 0.0001(5)
C2' 0.0226(7) 0.0167(7) 0.0217(7) 0.0003(6) 0.0030(6) -0.0007(6)
C1' 0.0191(7) 0.0173(7) 0.0211(7) 0.0012(6) -0.0022(5) -0.0018(6)
C17 0.0196(7) 0.0176(7) 0.0177(6) 0.0008(5) -0.0023(5) -0.0022(5)
C12 0.0186(7) 0.0185(7) 0.0234(7) 0.0014(6) -0.0020(6) -0.0034(6)
C11 0.0181(7) 0.0214(7) 0.0201(7) 0.0020(5) -0.0018(5) -0.0019(6)
C18 0.0346(9) 0.0197(7) 0.0197(7) 0.0019(6) 0.0014(6) -0.0026(6)
C19 0.0327(9) 0.0184(7) 0.0251(7) 0.0015(6) -0.0002(6) 0.0007(6)

loop_
_atom_type_symbol
_atom_type_description
_atom_type_scat_dispersion_real
_atom_type_scat_dispersion_imag
_atom_type_scat_source
C C 0.0181 0.0091 'International Tables Vol C Tables 4.2.6.8 and 6.1.1.4'
H H 0.0000 0.0000 'International Tables Vol C Tables 4.2.6.8 and 6.1.1.4'
N N 0.0311 0.0180 'International Tables Vol C Tables 4.2.6.8 and 6.1.1.4'
O O 0.0492 0.0322 'International Tables Vol C Tables 4.2.6.8 and 6.1.1.4'

loop_
_geom_angle_atom_site_label_1
_geom_angle_atom_site_label_2
_geom_angle_atom_site_label_3
_geom_angle
C1'' O1 C1 117.53(11)
C6 O6 H6 109.5
C20 O20 C7 111.95(10)
C14 O14 H14 109.5
C15 O4' C4' 110.56(11)
C2' O6' C6' 112.45(11)
C2' O2' H2' 109.5
C5' O5' C1' 111.35(10)
C3' O3' H3' 109.5
C7 O7 H7 109.5
C1S N1S C5S 116.35(18)
N1S C1S C2S 123.44(18)
N1S C1S H1S 118.3
C2S C1S H1S 118.3
C1S C2S C3S 119.00(19)
C1S C2S H2S 120.5
C3S C2S H2S 120.5
C4S C3S C2S 118.37(18)
C4S C3S H3S 120.8
C2S C3S H3S 120.8
C3S C4S C5S 118.85(18)
C3S C4S H4S 120.6
C5S C4S H4S 120.6
N1S C5S C4S 123.98(19)
N1S C5S H5S 118.0
C4S C5S H5S 118.0
O6' C6' C5' 109.23(12)
O6' C6' H6'1 109.8
C5' C6' H6'1 109.8
O6' C6' H6'2 109.8
C5' C6' H6'2 109.8
H6'1 C6' H6'2 108.3
O5' C5' C6' 110.16(13)
O5' C5' C4' 108.62(11)
C6' C5' C4' 108.36(12)
O5' C5' H5' 109.9
C6' C5' H5' 109.9
C4' C5' H5' 109.9
O4' C4' C5' 109.91(12)
O4' C4' C3' 107.17(11)
C5' C4' C3' 109.20(12)
O4' C4' H4' 110.2
C5' C4' H4' 110.2
C3' C4' H4' 110.2
O3' C3' C2' 114.65(12)
O3' C3' C4' 107.80(11)
C2' C3' C4' 106.21(11)
O3' C3' C16 119.10(12)
C2' C3' C16 104.94(11)
C4' C3' C16 102.87(11)
C15 C16 C13 108.42(11)
C15 C16 C3' 103.32(11)
C13 C16 C3' 120.05(11)
C15 C16 C17 106.12(11)
C13 C16 C17 113.80(11)
C3' C16 C17 103.89(11)
C12 C13 C14 112.32(11)
C12 C13 C16 112.17(11)
C14 C13 C16 115.91(11)
C12 C13 H13 105.1
C14 C13 H13 105.1
C16 C13 H13 105.1
O14 C14 C8 112.04(11)
O14 C14 C13 110.31(11)
C8 C14 C13 106.64(11)
O14 C14 H14A 109.3
C8 C14 H14A 109.3
C13 C14 H14A 109.3
C14 C8 C7 119.95(11)
C14 C8 C9 110.88(11)
C7 C8 C9 108.45(11)
C14 C8 H8 105.5
C7 C8 H8 105.5
C9 C8 H8 105.5
C11 C9 C8 107.22(11)
C11 C9 C10 121.07(12)
C8 C9 C10 107.36(11)
C11 C9 H9 106.8
C8 C9 H9 106.8
C10 C9 H9 106.8
C1 C10 C20 113.25(12)
C1 C10 C9 112.55(11)
C20 C10 C9 106.78(11)
C1 C10 C5 109.08(11)
C20 C10 C5 110.85(11)
C9 C10 C5 103.94(11)
O1 C1 C2 108.24(12)
O1 C1 C10 107.38(11)
C2 C1 C10 113.16(12)
O1 C1 H1 109.3
C2 C1 H1 109.3
C10 C1 H1 109.3
O1'' C1'' O1 123.61(14)
O1'' C1'' C2'' 124.27(14)
O1 C1'' C2'' 112.12(12)
C1'' C2'' H2'1 109.5
C1'' C2'' H2'2 109.5
H2'1 C2'' H2'2 109.5
C1'' C2'' H2'3 109.5
H2'1 C2'' H2'3 109.5
H2'2 C2'' H2'3 109.5
C1 C2 C3 112.01(12)
C1 C2 H2A 109.2
C3 C2 H2A 109.2
C1 C2 H2B 109.2
C3 C2 H2B 109.2
H2A C2 H2B 107.9
C2 C3 C4 112.67(12)
C2 C3 H3A 109.1
C4 C3 H3A 109.1
C2 C3 H3B 109.1
C4 C3 H3B 109.1
H3A C3 H3B 107.8
C3 C4 C18 108.23(12)
C3 C4 C19 110.46(13)
C18 C4 C19 107.76(12)
C3 C4 C5 106.89(12)
C18 C4 C5 107.85(12)
C19 C4 C5 115.44(12)
C6 C5 C4 114.23(11)
C6 C5 C10 108.79(11)
C4 C5 C10 117.59(12)
C6 C5 H5 105.0
C4 C5 H5 105.0
C10 C5 H5 105.0
O6 C6 C7 110.67(11)
O6 C6 C5 111.37(11)
C7 C6 C5 110.25(11)
O6 C6 H6A 108.1
C7 C6 H6A 108.1
C5 C6 H6A 108.1
O7 C7 O20 107.90(10)
O7 C7 C6 107.96(11)
O20 C7 C6 104.03(11)
O7 C7 C8 115.24(11)
O20 C7 C8 106.52(11)
C6 C7 C8 114.42(11)
O20 C20 C10 109.82(11)
O20 C20 H20A 109.7
C10 C20 H20A 109.7
O20 C20 H20B 109.7
C10 C20 H20B 109.7
H20A C20 H20B 108.2
O15 C15 O4' 121.00(13)
O15 C15 C16 126.79(13)
O4' C15 C16 112.20(12)
O2' C2' O6' 106.91(11)
O2' C2' C1' 108.70(12)
O6' C2' C1' 114.40(12)
O2' C2' C3' 115.01(12)
O6' C2' C3' 111.61(12)
C1' C2' C3' 100.33(11)
O5' C1' C17 110.06(11)
O5' C1' C2' 109.72(11)
C17 C1' C2' 101.77(11)
O5' C1' H1' 111.6
C17 C1' H1' 111.6
C2' C1' H1' 111.6
C1' C17 C16 104.82(11)
C1' C17 H17A 110.8
C16 C17 H17A 110.8
C1' C17 H17B 110.8
C16 C17 H17B 110.8
H17A C17 H17B 108.9
C11 C12 C13 113.84(12)
C11 C12 H12A 108.8
C13 C12 H12A 108.8
C11 C12 H12B 108.8
C13 C12 H12B 108.8
H12A C12 H12B 107.7
C9 C11 C12 107.89(11)
C9 C11 H11A 110.1
C12 C11 H11A 110.1
C9 C11 H11B 110.1
C12 C11 H11B 110.1
H11A C11 H11B 108.4
C4 C18 H18A 109.5
C4 C18 H18B 109.5
H18A C18 H18B 109.5
C4 C18 H18C 109.5
H18A C18 H18C 109.5
H18B C18 H18C 109.5
C4 C19 H19A 109.5
C4 C19 H19B 109.5
H19A C19 H19B 109.5
C4 C19 H19C 109.5
H19A C19 H19C 109.5
H19B C19 H19C 109.5

loop_
_geom_bond_atom_site_label_1
_geom_bond_atom_site_label_2
_geom_bond_distance
O1 C1'' 1.3373(19)
O1 C1 1.4728(17)
O1'' C1'' 1.2112(18)
O6 C6 1.4418(17)
O6 H6 0.8400
O20 C20 1.4410(17)
O20 C7 1.4523(17)
O14 C14 1.4459(17)
O14 H14 0.8400
O15 C15 1.2091(18)
O4' C15 1.3386(17)
O4' C4' 1.4450(18)
O6' C2' 1.4160(17)
O6' C6' 1.4431(18)
O2' C2' 1.3810(18)
O2' H2' 0.8400
O5' C5' 1.4354(18)
O5' C1' 1.4488(17)
O3' C3' 1.4059(16)
O3' H3' 0.8400
O7 C7 1.3853(17)
O7 H7 0.8400
N1S C1S 1.336(3)
N1S C5S 1.337(3)
C1S C2S 1.375(3)
C1S H1S 0.9500
C2S C3S 1.382(3)
C2S H2S 0.9500
C3S C4S 1.368(3)
C3S H3S 0.9500
C4S C5S 1.373(3)
C4S H4S 0.9500
C5S H5S 0.9500
C6' C5' 1.513(2)
C6' H6'1 0.9900
C6' H6'2 0.9900
C5' C4' 1.514(2)
C5' H5' 1.0000
C4' C3' 1.546(2)
C4' H4' 1.0000
C3' C2' 1.546(2)
C3' C16 1.5604(19)
C16 C15 1.5228(19)
C16 C13 1.5501(19)
C16 C17 1.5654(18)
C13 C12 1.5489(19)
C13 C14 1.5492(19)
C13 H13 1.0000
C14 C8 1.519(2)
C14 H14A 1.0000
C8 C7 1.5343(19)
C8 C9 1.5433(18)
C8 H8 1.0000
C9 C11 1.5261(19)
C9 C10 1.5499(19)
C9 H9 1.0000
C10 C1 1.5269(19)
C10 C20 1.5396(19)
C10 C5 1.5650(19)
C1 C2 1.517(2)
C1 H1 1.0000
C1'' C2'' 1.496(2)
C2'' H2'1 0.9800
C2'' H2'2 0.9800
C2'' H2'3 0.9800
C2 C3 1.523(2)
C2 H2A 0.9900
C2 H2B 0.9900
C3 C4 1.530(2)
C3 H3A 0.9900
C3 H3B 0.9900
C4 C18 1.534(2)
C4 C19 1.536(2)
C4 C5 1.5607(19)
C5 C6 1.539(2)
C5 H5 1.0000
C6 C7 1.5267(19)
C6 H6A 1.0000
C20 H20A 0.9900
C20 H20B 0.9900
C2' C1' 1.5314(19)
C1' C17 1.522(2)
C1' H1' 1.0000
C17 H17A 0.9900
C17 H17B 0.9900
C12 C11 1.531(2)
C12 H12A 0.9900
C12 H12B 0.9900
C11 H11A 0.9900
C11 H11B 0.9900
C18 H18A 0.9800
C18 H18B 0.9800
C18 H18C 0.9800
C19 H19A 0.9800
C19 H19B 0.9800
C19 H19C 0.9800

loop_
_geom_hbond_atom_site_label_D
_geom_hbond_atom_site_label_H
_geom_hbond_atom_site_label_A
_geom_hbond_distance_DH
_geom_hbond_distance_HA
_geom_hbond_distance_DA
_geom_hbond_angle_DHA
_geom_hbond_site_symmetry_A
O6 H6 O1'' 0.84 2.09 2.8438(14) 148.8 7_565
O14 H14 O6 0.84 1.88 2.7041(14) 166.2 .
O2' H2' O14 0.84 1.95 2.7531(15) 160.6 .
O3' H3' O14 0.84 1.93 2.7092(15) 153.4 .
O7 H7 O15 0.84 1.97 2.7898(13) 165.0 5_655

loop_
_geom_torsion_atom_site_label_1
_geom_torsion_atom_site_label_2
_geom_torsion_atom_site_label_3
_geom_torsion_atom_site_label_4
_geom_torsion
C5S N1S C1S C2S -1.1(3)
N1S C1S C2S C3S 0.2(3)
C1S C2S C3S C4S 0.6(3)
C2S C3S C4S C5S -0.6(3)
C1S N1S C5S C4S 1.1(3)
C3S C4S C5S N1S -0.3(3)
C2' O6' C6' C5' 7.57(16)
C1' O5' C5' C6' 58.36(14)
C1' O5' C5' C4' -60.19(15)
O6' C6' C5' O5' -62.67(15)
O6' C6' C5' C4' 56.04(15)
C15 O4' C4' C5' 100.91(13)
C15 O4' C4' C3' -17.65(15)
O5' C5' C4' O4' -62.32(15)
C6' C5' C4' O4' 178.00(11)
O5' C5' C4' C3' 54.98(15)
C6' C5' C4' C3' -64.70(14)
O4' C4' C3' O3' -106.90(13)
C5' C4' C3' O3' 134.09(12)
O4' C4' C3' C2' 129.76(12)
C5' C4' C3' C2' 10.75(15)
O4' C4' C3' C16 19.77(14)
C5' C4' C3' C16 -99.24(13)
O3' C3' C16 C15 104.20(14)
C2' C3' C16 C15 -125.82(12)
C4' C3' C16 C15 -14.88(14)
O3' C3' C16 C13 -16.60(19)
C2' C3' C16 C13 113.38(13)
C4' C3' C16 C13 -135.68(12)
O3' C3' C16 C17 -145.16(12)
C2' C3' C16 C17 -15.19(14)
C4' C3' C16 C17 95.76(12)
C15 C16 C13 C12 -52.45(14)
C3' C16 C13 C12 65.79(16)
C17 C16 C13 C12 -170.27(11)
C15 C16 C13 C14 176.73(11)
C3' C16 C13 C14 -65.03(16)
C17 C16 C13 C14 58.91(15)
C12 C13 C14 O14 -69.23(14)
C16 C13 C14 O14 61.52(15)
C12 C13 C14 C8 52.65(14)
C16 C13 C14 C8 -176.60(11)
O14 C14 C8 C7 -69.56(16)
C13 C14 C8 C7 169.66(11)
O14 C14 C8 C9 58.07(15)
C13 C14 C8 C9 -62.71(14)
C14 C8 C9 C11 69.12(14)
C7 C8 C9 C11 -157.22(11)
C14 C8 C9 C10 -159.35(11)
C7 C8 C9 C10 -25.69(14)
C11 C9 C10 C1 -41.51(17)
C8 C9 C10 C1 -164.91(11)
C11 C9 C10 C20 83.35(15)
C8 C9 C10 C20 -40.05(14)
C11 C9 C10 C5 -159.40(12)
C8 C9 C10 C5 77.20(12)
C1'' O1 C1 C2 85.25(14)
C1'' O1 C1 C10 -152.27(12)
C20 C10 C1 O1 -44.59(15)
C9 C10 C1 O1 76.64(14)
C5 C10 C1 O1 -168.55(11)
C20 C10 C1 C2 74.79(15)
C9 C10 C1 C2 -163.98(12)
C5 C10 C1 C2 -49.17(15)
C1 O1 C1'' O1'' 1.6(2)
C1 O1 C1'' C2'' -178.22(12)
O1 C1 C2 C3 175.15(12)
C10 C1 C2 C3 56.26(16)
C1 C2 C3 C4 -59.66(17)
C2 C3 C4 C18 170.46(12)
C2 C3 C4 C19 -71.79(16)
C2 C3 C4 C5 54.53(15)
C3 C4 C5 C6 179.24(11)
C18 C4 C5 C6 63.07(15)
C19 C4 C5 C6 -57.47(17)
C3 C4 C5 C10 -51.44(15)
C18 C4 C5 C10 -167.61(12)
C19 C4 C5 C10 71.85(17)
C1 C10 C5 C6 -178.96(12)
C20 C10 C5 C6 55.68(14)
C9 C10 C5 C6 -58.70(13)
C1 C10 C5 C4 49.21(15)
C20 C10 C5 C4 -76.15(15)
C9 C10 C5 C4 169.47(11)
C4 C5 C6 O6 -108.14(13)
C10 C5 C6 O6 118.27(12)
C4 C5 C6 C7 128.60(12)
C10 C5 C6 C7 -4.99(15)
C20 O20 C7 O7 -168.93(10)
C20 O20 C7 C6 76.57(13)
C20 O20 C7 C8 -44.66(14)
O6 C6 C7 O7 64.56(14)
C5 C6 C7 O7 -171.77(11)
O6 C6 C7 O20 179.02(10)
C5 C6 C7 O20 -57.32(14)
O6 C6 C7 C8 -65.18(15)
C5 C6 C7 C8 58.49(15)
C14 C8 C7 O7 -38.03(17)
C9 C8 C7 O7 -166.76(11)
C14 C8 C7 O20 -157.64(11)
C9 C8 C7 O20 73.62(13)
C14 C8 C7 C6 88.01(15)
C9 C8 C7 C6 -40.73(15)
C7 O20 C20 C10 -24.22(15)
C1 C10 C20 O20 -164.47(11)
C9 C10 C20 O20 71.10(14)
C5 C10 C20 O20 -41.48(15)
C4' O4' C15 O15 -171.76(13)
C4' O4' C15 C16 7.60(16)
C13 C16 C15 O15 -46.88(18)
C3' C16 C15 O15 -175.28(13)
C17 C16 C15 O15 75.74(17)
C13 C16 C15 O4' 133.81(12)
C3' C16 C15 O4' 5.41(15)
C17 C16 C15 O4' -103.57(13)
C6' O6' C2' O2' 168.57(12)
C6' O6' C2' C1' 48.18(16)
C6' O6' C2' C3' -64.87(15)
O3' C3' C2' O2' 55.74(17)
C4' C3' C2' O2' 174.67(11)
C16 C3' C2' O2' -76.81(14)
O3' C3' C2' O6' -66.27(16)
C4' C3' C2' O6' 52.66(14)
C16 C3' C2' O6' 161.18(11)
O3' C3' C2' C1' 172.14(11)
C4' C3' C2' C1' -68.93(13)
C16 C3' C2' C1' 39.59(13)
C5' O5' C1' C17 108.14(13)
C5' O5' C1' C2' -3.06(15)
O2' C2' C1' O5' -171.57(11)
O6' C2' C1' O5' -52.18(16)
C3' C2' C1' O5' 67.41(13)
O2' C2' C1' C17 71.89(14)
O6' C2' C1' C17 -168.73(12)
C3' C2' C1' C17 -49.14(13)
O5' C1' C17 C16 -76.01(13)
C2' C1' C17 C16 40.29(13)
C15 C16 C17 C1' 93.30(13)
C13 C16 C17 C1' -147.56(11)
C3' C16 C17 C1' -15.27(14)
C14 C13 C12 C11 -51.20(16)
C16 C13 C12 C11 176.17(12)
C8 C9 C11 C12 -61.37(14)
C10 C9 C11 C12 175.16(11)
C13 C12 C11 C9 54.63(15)
